data_2243191
loop_
_publ_author_name
'Jung, Seoulgi'
'Park, Ki-Min'
'Kim, Jinho'
'Kang, Youngjin'

_publ_section_title
;
 Crystal structure of 2,3'-bipyridine-2',6'-dicarbonitrile
;
_journal_issue 9
_journal_name_full 'Acta Crystallographica Section E'
_journal_page_first 1272
_journal_page_last 1275
_journal_paper_doi 10.1107/S2056989018011532
_journal_volume 74
_journal_year 2018
_chemical_formula_iupac 'C12 H6 N4'
_chemical_formula_moiety 'C12 H6 N4'
_chemical_formula_sum 'C12 H6 N4'
_chemical_formula_weight 206.21
_chemical_name_systematic
;
2,3'-Bipyridine-2',6'-dicarbonitrile
;
_space_group_crystal_system monoclinic
_space_group_IT_number 14
_space_group_name_Hall '-P 2ybc'
_space_group_name_H-M_alt 'P 1 21/c 1'
_atom_sites_solution_hydrogens geom
_atom_sites_solution_primary direct
_atom_sites_solution_secondary difmap
_audit_creation_method SHELXL-2014/7
_cell_angle_alpha 90
_cell_angle_beta 93.4509(11)
_cell_angle_gamma 90
_cell_formula_units_Z 16
_cell_length_a 22.5144(5)
_cell_length_b 13.1601(3)
_cell_length_c 13.2652(3)
_cell_measurement_reflns_used 9514
_cell_measurement_temperature 173(2)
_cell_measurement_theta_max 28.25
_cell_measurement_theta_min 2.33
_cell_volume 3923.24(15)
_computing_cell_refinement
;
SAINT (Bruker, 2014)
;
_computing_data_collection
;
APEX2 (Bruker, 2014)
;
_computing_data_reduction
;
SAINT (Bruker, 2014)
;
_computing_molecular_graphics
;
DIAMOND (Brandenburg, 2010) and PLATON (Spek, 2009)
;
_computing_publication_material
;
SHELXTL (Sheldrick, 2008) and publCIF (Westrip, 2010)
;
_computing_structure_refinement
;
SHELXL2014 (Sheldrick, 2015)
;
_computing_structure_solution
;
SHELXS97 (Sheldrick, 2008)
;
_diffrn_ambient_temperature 173(2)
_diffrn_measured_fraction_theta_full 0.999
_diffrn_measured_fraction_theta_max 0.994
_diffrn_measurement_device_type 'Bruker APEXII CCD'
_diffrn_measurement_method '\f and \w scans'
_diffrn_radiation_type MoK\a
_diffrn_radiation_wavelength 0.71073
_diffrn_reflns_av_R_equivalents 0.0340
_diffrn_reflns_limit_h_max 29
_diffrn_reflns_limit_h_min -29
_diffrn_reflns_limit_k_max 17
_diffrn_reflns_limit_k_min -15
_diffrn_reflns_limit_l_max 17
_diffrn_reflns_limit_l_min -17
_diffrn_reflns_number 39169
_diffrn_reflns_theta_full 25.242
_diffrn_reflns_theta_max 28.280
_diffrn_reflns_theta_min 0.906
_exptl_absorpt_coefficient_mu 0.090
_exptl_absorpt_correction_T_max 0.7457
_exptl_absorpt_correction_T_min 0.6963
_exptl_absorpt_correction_type multi-scan
_exptl_absorpt_process_details
;
(SADABS; Bruker, 2014)
;
_exptl_crystal_colour colourless
_exptl_crystal_density_diffrn 1.396
_exptl_crystal_description block
_exptl_crystal_F_000 1696
_exptl_crystal_size_max 0.400
_exptl_crystal_size_mid 0.330
_exptl_crystal_size_min 0.290
_refine_diff_density_max 0.287
_refine_diff_density_min -0.227
_refine_ls_extinction_coef 0.00078(18)
_refine_ls_extinction_expression Fc^*^=kFc[1+0.001xFc^2^\l^3^/sin(2\q)]^-1/4^
_refine_ls_extinction_method
;
SHELXL2014 (Sheldrick, 2015)
;
_refine_ls_goodness_of_fit_ref 1.045
_refine_ls_hydrogen_treatment constr
_refine_ls_matrix_type full
_refine_ls_number_parameters 578
_refine_ls_number_reflns 9671
_refine_ls_number_restraints 0
_refine_ls_restrained_S_all 1.045
_refine_ls_R_factor_all 0.0732
_refine_ls_R_factor_gt 0.0488
_refine_ls_shift/su_max 0.001
_refine_ls_shift/su_mean 0.000
_refine_ls_structure_factor_coef Fsqd
_refine_ls_weighting_details 'w=1/[\s^2^(Fo^2^)+(0.0597P)^2^+1.2183P] where P=(Fo^2^+2Fc^2^)/3'
_refine_ls_weighting_scheme calc
_refine_ls_wR_factor_gt 0.1244
_refine_ls_wR_factor_ref 0.1399
_reflns_number_gt 6997
_reflns_number_total 9671
_reflns_threshold_expression 'I > 2\s(I)'
_cod_data_source_file xu5937sup1.cif
_cod_data_source_block I
_cod_original_sg_symbol_H-M 'P 21/c'
_cod_database_code 2243191
_shelx_space_group_comment
;
The symmetry employed for this shelxl refinement is uniquely defined
by the following loop, which should always be used as a source of
symmetry information in preference to the above space-group names.
They are only intended as comments.
;
_shelx_estimated_absorpt_t_min 0.965
_shelx_estimated_absorpt_t_max 0.974

loop_
_space_group_symop_operation_xyz
'x, y, z'
'-x, y+1/2, -z+1/2'
'-x, -y, -z'
'x, -y-1/2, z-1/2'

loop_
_atom_site_type_symbol
_atom_site_label
_atom_site_fract_x
_atom_site_fract_y
_atom_site_fract_z
_atom_site_U_iso_or_equiv
_atom_site_adp_type
_atom_site_calc_flag
_atom_site_occupancy
N N1 0.49910(5) 0.74057(9) 0.26760(10) 0.0280(3) Uani d 1
N N2 0.67745(5) 0.83351(10) 0.29072(11) 0.0346(3) Uani d 1
N N3 0.62263(6) 0.61415(10) 0.24069(12) 0.0376(3) Uani d 1
N N4 0.35033(6) 0.75276(12) 0.29544(15) 0.0533(4) Uani d 1
C C1 0.55555(6) 0.77161(10) 0.26223(11) 0.0259(3) Uani d 1
C C2 0.45846(6) 0.81336(11) 0.27582(12) 0.0297(3) Uani d 1
C C3 0.47099(7) 0.91693(11) 0.27679(13) 0.0338(3) Uani d 1
H H3 0.4402 0.9658 0.2815 0.041 Uiso calc 1
C C4 0.52920(6) 0.94626(11) 0.27070(12) 0.0322(3) Uani d 1
H H4 0.5391 1.0165 0.2714 0.039 Uiso calc 1
C C5 0.57391(6) 0.87387(11) 0.26354(11) 0.0271(3) Uani d 1
C C6 0.63739(6) 0.90300(11) 0.25798(12) 0.0285(3) Uani d 1
C C7 0.65339(7) 0.99737(11) 0.22031(12) 0.0332(3) Uani d 1
H H7 0.6239 1.0453 0.1983 0.040 Uiso calc 1
C C8 0.71324(7) 1.01972(12) 0.21571(13) 0.0363(4) Uani d 1
H H8 0.7255 1.0838 0.1913 0.044 Uiso calc 1
C C9 0.75478(7) 0.94792(12) 0.24703(13) 0.0361(4) Uani d 1
H H9 0.7961 0.9608 0.2433 0.043 Uiso calc 1
C C10 0.73499(7) 0.85668(12) 0.28397(14) 0.0376(4) Uani d 1
H H10 0.7639 0.8075 0.3059 0.045 Uiso calc 1
C C11 0.59619(6) 0.68697(11) 0.25145(12) 0.0282(3) Uani d 1
C C12 0.39805(7) 0.77851(12) 0.28566(14) 0.0374(4) Uani d 1
N N1B 1.00098(5) 0.66865(10) 0.25099(11) 0.0328(3) Uani d 1
N N2B 0.82233(6) 0.58423(10) 0.23869(13) 0.0426(4) Uani d 1
N N3B 0.87912(6) 0.79976(11) 0.21706(16) 0.0595(5) Uani d 1
N N4B 1.15222(6) 0.65194(11) 0.28236(15) 0.0522(4) Uani d 1
C C1B 0.94394(6) 0.63854(11) 0.24219(12) 0.0302(3) Uani d 1
C C2B 1.04188(7) 0.59585(12) 0.26116(14) 0.0368(4) Uani d 1
C C3B 1.02892(7) 0.49305(13) 0.26150(17) 0.0497(5) Uani d 1
H H3B 1.0597 0.4437 0.2677 0.060 Uiso calc 1
C C4B 0.97019(7) 0.46449(13) 0.25256(16) 0.0477(5) Uani d 1
H H4B 0.9602 0.3943 0.2525 0.057 Uiso calc 1
C C5B 0.92501(7) 0.53684(11) 0.24356(13) 0.0331(3) Uani d 1
C C6B 0.86123(7) 0.50763(11) 0.23825(12) 0.0325(3) Uani d 1
C C7B 0.84293(7) 0.40674(12) 0.23460(13) 0.0364(4) Uani d 1
H H7B 0.8713 0.3534 0.2336 0.044 Uiso calc 1
C C8B 0.78279(7) 0.38510(12) 0.23251(13) 0.0381(4) Uani d 1
H H8B 0.7694 0.3166 0.2310 0.046 Uiso calc 1
C C9B 0.74263(7) 0.46356(13) 0.23266(13) 0.0372(4) Uani d 1
H H9B 0.7011 0.4507 0.2310 0.045 Uiso calc 1
C C10B 0.76432(7) 0.56175(13) 0.23535(15) 0.0421(4) Uani d 1
H H10B 0.7366 0.6162 0.2348 0.051 Uiso calc 1
C C11B 0.90390(7) 0.72465(12) 0.22910(15) 0.0396(4) Uani d 1
C C12B 1.10337(7) 0.62904(12) 0.27276(15) 0.0408(4) Uani d 1
N N1C 0.25051(5) 0.53772(10) 0.02073(10) 0.0328(3) Uani d 1
N N2C 0.07122(6) 0.62043(11) -0.00555(15) 0.0522(4) Uani d 1
N N3C 0.13060(6) 0.40241(12) 0.02803(17) 0.0616(5) Uani d 1
N N4C 0.40066(6) 0.55328(12) 0.01479(14) 0.0520(4) Uani d 1
C C1C 0.19315(6) 0.56632(11) 0.02102(12) 0.0307(3) Uani d 1
C C2C 0.29079(7) 0.61155(12) 0.02084(13) 0.0340(3) Uani d 1
C C3C 0.27729(7) 0.71403(13) 0.02209(15) 0.0429(4) Uani d 1
H H3C 0.3078 0.7639 0.0238 0.051 Uiso calc 1
C C4C 0.21814(7) 0.74172(13) 0.02080(15) 0.0422(4) Uani d 1
H H4C 0.2077 0.8116 0.0206 0.051 Uiso calc 1
C C5C 0.17368(7) 0.66812(12) 0.01976(12) 0.0325(3) Uani d 1
C C6C 0.10958(7) 0.69596(12) 0.01452(12) 0.0322(3) Uani d 1
C C7C 0.09100(7) 0.79532(13) 0.02696(15) 0.0420(4) Uani d 1
H H7C 0.1192 0.8479 0.0415 0.050 Uiso calc 1
C C8C 0.03076(7) 0.81675(13) 0.01785(15) 0.0445(4) Uani d 1
H H8C 0.0170 0.8844 0.0257 0.053 Uiso calc 1
C C9C -0.00892(7) 0.73939(13) -0.00260(14) 0.0402(4) Uani d 1
H H9C -0.0505 0.7522 -0.0094 0.048 Uiso calc 1
C C10C 0.01307(7) 0.64306(14) -0.01301(18) 0.0527(5) Uani d 1
H H10C -0.0145 0.5893 -0.0263 0.063 Uiso calc 1
C C11C 0.15421(7) 0.47900(12) 0.02419(15) 0.0400(4) Uani d 1
C C12C 0.35214(7) 0.57814(12) 0.01809(14) 0.0396(4) Uani d 1
N N1D 0.25087(5) 0.03678(9) 0.02181(10) 0.0312(3) Uani d 1
N N2D 0.42958(5) 0.11479(9) -0.00983(11) 0.0328(3) Uani d 1
N N3D 0.37265(6) -0.09144(10) 0.07125(13) 0.0432(4) Uani d 1
N N4D 0.10036(6) 0.04871(12) 0.00311(15) 0.0545(5) Uani d 1
C C1D 0.30810(6) 0.06558(11) 0.02102(11) 0.0274(3) Uani d 1
C C2D 0.21010(6) 0.10823(12) -0.00026(12) 0.0325(3) Uani d 1
C C3D 0.22322(7) 0.20789(12) -0.02331(14) 0.0383(4) Uani d 1
H H3D 0.1925 0.2561 -0.0382 0.046 Uiso calc 1
C C4D 0.28232(7) 0.23508(12) -0.02402(13) 0.0360(4) Uani d 1
H H4D 0.2926 0.3030 -0.0398 0.043 Uiso calc 1
C C5D 0.32714(6) 0.16403(11) -0.00185(11) 0.0281(3) Uani d 1
C C6D 0.39103(6) 0.19201(11) -0.00522(11) 0.0274(3) Uani d 1
C C7D 0.40905(7) 0.29331(11) -0.00522(12) 0.0312(3) Uani d 1
H H7D 0.3808 0.3464 -0.0003 0.037 Uiso calc 1
C C8D 0.46879(7) 0.31533(12) -0.01251(12) 0.0336(3) Uani d 1
H H8D 0.4821 0.3838 -0.0135 0.040 Uiso calc 1
C C9D 0.50870(7) 0.23649(12) -0.01824(12) 0.0335(3) Uani d 1
H H9D 0.5499 0.2495 -0.0241 0.040 Uiso calc 1
C C10D 0.48740(7) 0.13777(12) -0.01523(13) 0.0354(4) Uani d 1
H H10D 0.5152 0.0835 -0.0171 0.042 Uiso calc 1
C C11D 0.34799(6) -0.01830(11) 0.04801(12) 0.0316(3) Uani d 1
C C12D 0.14866(7) 0.07449(13) 0.00158(15) 0.0408(4) Uani d 1

loop_
_atom_site_aniso_label
_atom_site_aniso_U_11
_atom_site_aniso_U_22
_atom_site_aniso_U_33
_atom_site_aniso_U_12
_atom_site_aniso_U_13
_atom_site_aniso_U_23
N1 0.0254(6) 0.0296(6) 0.0288(7) 0.0007(5) 0.0007(5) 0.0007(5)
N2 0.0283(6) 0.0308(6) 0.0447(8) -0.0002(5) 0.0013(6) 0.0033(6)
N3 0.0288(6) 0.0296(7) 0.0544(9) 0.0026(5) 0.0009(6) -0.0007(6)
N4 0.0313(7) 0.0405(8) 0.0889(14) 0.0008(6) 0.0094(8) 0.0011(8)
C1 0.0251(6) 0.0272(7) 0.0252(7) 0.0023(5) 0.0006(5) 0.0008(6)
C2 0.0249(7) 0.0305(7) 0.0338(8) 0.0020(5) 0.0014(6) 0.0012(6)
C3 0.0298(7) 0.0295(7) 0.0421(9) 0.0059(6) 0.0019(7) 0.0009(6)
C4 0.0312(7) 0.0253(7) 0.0399(9) 0.0008(6) 0.0013(6) 0.0000(6)
C5 0.0284(7) 0.0267(7) 0.0259(8) 0.0010(5) 0.0000(6) 0.0013(6)
C6 0.0284(7) 0.0266(7) 0.0303(8) -0.0017(5) 0.0010(6) -0.0022(6)
C7 0.0327(8) 0.0286(7) 0.0381(9) 0.0006(6) 0.0014(7) 0.0009(6)
C8 0.0378(8) 0.0307(8) 0.0408(10) -0.0074(6) 0.0056(7) -0.0003(7)
C9 0.0280(7) 0.0379(8) 0.0425(10) -0.0050(6) 0.0035(7) -0.0059(7)
C10 0.0275(7) 0.0352(8) 0.0495(11) -0.0003(6) -0.0013(7) 0.0013(7)
C11 0.0247(6) 0.0269(7) 0.0328(8) -0.0013(5) -0.0003(6) 0.0023(6)
C12 0.0301(8) 0.0306(8) 0.0515(11) 0.0036(6) 0.0035(7) 0.0012(7)
N1B 0.0271(6) 0.0304(6) 0.0407(8) 0.0020(5) 0.0013(5) 0.0014(5)
N2B 0.0306(7) 0.0301(7) 0.0675(11) -0.0003(5) 0.0044(7) 0.0042(7)
N3B 0.0304(7) 0.0296(7) 0.1174(17) 0.0005(6) -0.0046(8) 0.0034(8)
N4B 0.0302(7) 0.0396(8) 0.0866(13) 0.0031(6) 0.0030(8) -0.0004(8)
C1B 0.0276(7) 0.0283(7) 0.0346(9) 0.0028(6) 0.0008(6) 0.0017(6)
C2B 0.0276(7) 0.0343(8) 0.0485(10) 0.0038(6) 0.0022(7) 0.0033(7)
C3B 0.0324(8) 0.0307(8) 0.0859(16) 0.0071(7) 0.0016(9) 0.0053(9)
C4B 0.0365(9) 0.0276(8) 0.0789(15) 0.0030(7) 0.0010(9) 0.0052(8)
C5B 0.0309(7) 0.0281(7) 0.0403(9) 0.0005(6) 0.0010(7) 0.0028(6)
C6B 0.0312(7) 0.0296(7) 0.0367(9) -0.0006(6) 0.0026(6) 0.0033(6)
C7B 0.0369(8) 0.0294(7) 0.0426(10) -0.0004(6) 0.0009(7) 0.0019(7)
C8B 0.0403(9) 0.0318(8) 0.0421(10) -0.0063(7) 0.0026(7) 0.0005(7)
C9B 0.0324(8) 0.0414(9) 0.0381(9) -0.0054(7) 0.0048(7) 0.0006(7)
C10B 0.0311(8) 0.0365(9) 0.0589(12) 0.0004(6) 0.0051(8) 0.0026(8)
C11B 0.0258(7) 0.0299(8) 0.0628(12) -0.0014(6) -0.0004(7) -0.0010(7)
C12B 0.0326(8) 0.0313(8) 0.0584(12) 0.0066(6) 0.0022(8) 0.0019(7)
N1C 0.0265(6) 0.0347(7) 0.0373(8) -0.0035(5) 0.0023(5) 0.0045(6)
N2C 0.0299(7) 0.0340(8) 0.0930(14) -0.0011(6) 0.0061(8) -0.0108(8)
N3C 0.0309(7) 0.0359(8) 0.1179(17) -0.0034(6) 0.0041(9) 0.0105(9)
N4C 0.0310(7) 0.0441(9) 0.0810(13) -0.0046(6) 0.0042(7) 0.0110(8)
C1C 0.0274(7) 0.0320(7) 0.0327(8) -0.0036(6) 0.0021(6) 0.0008(6)
C2C 0.0274(7) 0.0362(8) 0.0384(9) -0.0044(6) 0.0022(6) 0.0024(7)
C3C 0.0317(8) 0.0364(9) 0.0607(12) -0.0098(7) 0.0035(8) -0.0051(8)
C4C 0.0351(8) 0.0315(8) 0.0605(12) -0.0036(6) 0.0051(8) -0.0065(8)
C5C 0.0302(7) 0.0321(7) 0.0353(9) -0.0025(6) 0.0029(6) -0.0029(6)
C6C 0.0304(7) 0.0322(8) 0.0344(9) -0.0009(6) 0.0048(6) -0.0023(6)
C7C 0.0356(8) 0.0345(8) 0.0554(12) -0.0010(7) -0.0009(8) -0.0032(8)
C8C 0.0389(9) 0.0346(8) 0.0599(12) 0.0052(7) 0.0024(8) -0.0014(8)
C9C 0.0315(8) 0.0403(9) 0.0491(11) 0.0026(7) 0.0050(7) 0.0010(8)
C10C 0.0287(8) 0.0405(10) 0.0892(16) -0.0020(7) 0.0051(9) -0.0084(10)
C11C 0.0261(7) 0.0348(8) 0.0592(12) 0.0004(6) 0.0035(7) 0.0040(8)
C12C 0.0310(8) 0.0367(8) 0.0512(11) -0.0067(6) 0.0021(7) 0.0064(7)
N1D 0.0237(6) 0.0334(6) 0.0364(8) -0.0002(5) 0.0019(5) 0.0001(5)
N2D 0.0270(6) 0.0299(6) 0.0414(8) -0.0011(5) 0.0003(5) 0.0011(6)
N3D 0.0279(6) 0.0343(7) 0.0671(11) 0.0000(5) 0.0006(7) 0.0067(7)
N4D 0.0283(7) 0.0475(9) 0.0878(14) 0.0010(6) 0.0033(8) 0.0088(8)
C1D 0.0248(7) 0.0286(7) 0.0286(8) 0.0018(5) -0.0001(6) -0.0009(6)
C2D 0.0241(7) 0.0347(8) 0.0384(9) 0.0023(6) 0.0003(6) -0.0026(7)
C3D 0.0285(7) 0.0330(8) 0.0526(11) 0.0054(6) -0.0042(7) -0.0016(7)
C4D 0.0328(8) 0.0280(7) 0.0464(10) 0.0016(6) -0.0050(7) 0.0006(7)
C5D 0.0268(7) 0.0298(7) 0.0276(8) -0.0001(6) -0.0006(6) -0.0030(6)
C6D 0.0268(7) 0.0294(7) 0.0256(8) -0.0007(5) -0.0011(6) -0.0008(6)
C7D 0.0323(7) 0.0309(7) 0.0304(8) -0.0016(6) 0.0010(6) -0.0004(6)
C8D 0.0362(8) 0.0314(7) 0.0330(9) -0.0073(6) 0.0007(6) 0.0010(6)
C9D 0.0284(7) 0.0386(8) 0.0332(9) -0.0053(6) 0.0000(6) 0.0008(7)
C10D 0.0260(7) 0.0361(8) 0.0438(10) -0.0009(6) 0.0008(7) 0.0009(7)
C11D 0.0234(7) 0.0313(8) 0.0401(9) -0.0036(6) 0.0011(6) 0.0007(6)
C12D 0.0291(8) 0.0388(9) 0.0545(11) 0.0043(7) 0.0019(7) 0.0028(8)

loop_
_atom_type_symbol
_atom_type_description
_atom_type_scat_dispersion_real
_atom_type_scat_dispersion_imag
_atom_type_scat_source
C C 0.0033 0.0016 'International Tables Vol C Tables 4.2.6.8 and 6.1.1.4'
H H 0.0000 0.0000 'International Tables Vol C Tables 4.2.6.8 and 6.1.1.4'
N N 0.0061 0.0033 'International Tables Vol C Tables 4.2.6.8 and 6.1.1.4'

loop_
_geom_angle_atom_site_label_1
_geom_angle_atom_site_label_2
_geom_angle_atom_site_label_3
_geom_angle
C2 N1 C1 116.28(12)
C6 N2 C10 117.29(13)
N1 C1 C5 124.69(13)
N1 C1 C11 112.09(12)
C5 C1 C11 123.20(12)
N1 C2 C3 124.35(13)
N1 C2 C12 115.62(13)
C3 C2 C12 120.02(13)
C4 C3 C2 117.93(13)
C4 C3 H3 121.0
C2 C3 H3 121.0
C3 C4 C5 120.52(14)
C3 C4 H4 119.7
C5 C4 H4 119.7
C4 C5 C1 116.21(13)
C4 C5 C6 121.87(13)
C1 C5 C6 121.92(12)
N2 C6 C7 122.78(13)
N2 C6 C5 116.04(13)
C7 C6 C5 121.18(13)
C8 C7 C6 118.58(14)
C8 C7 H7 120.7
C6 C7 H7 120.7
C9 C8 C7 119.12(15)
C9 C8 H8 120.4
C7 C8 H8 120.4
C8 C9 C10 118.45(14)
C8 C9 H9 120.8
C10 C9 H9 120.8
N2 C10 C9 123.76(15)
N2 C10 H10 118.1
C9 C10 H10 118.1
N3 C11 C1 172.44(15)
N4 C12 C2 178.2(2)
C2B N1B C1B 116.69(13)
C6B N2B C10B 118.18(14)
N1B C1B C5B 124.70(13)
N1B C1B C11B 111.34(13)
C5B C1B C11B 123.95(13)
N1B C2B C3B 124.03(14)
N1B C2B C12B 116.38(14)
C3B C2B C12B 119.59(14)
C4B C3B C2B 118.00(15)
C4B C3B H3B 121.0
C2B C3B H3B 121.0
C3B C4B C5B 120.98(15)
C3B C4B H4B 119.5
C5B C4B H4B 119.5
C4B C5B C1B 115.57(14)
C4B C5B C6B 121.77(14)
C1B C5B C6B 122.64(13)
N2B C6B C7B 121.87(14)
N2B C6B C5B 115.92(13)
C7B C6B C5B 122.20(14)
C8B C7B C6B 119.04(15)
C8B C7B H7B 120.5
C6B C7B H7B 120.5
C9B C8B C7B 119.30(15)
C9B C8B H8B 120.3
C7B C8B H8B 120.3
C8B C9B C10B 118.17(15)
C8B C9B H9B 120.9
C10B C9B H9B 120.9
N2B C10B C9B 123.44(15)
N2B C10B H10B 118.3
C9B C10B H10B 118.3
N3B C11B C1B 170.85(17)
N4B C12B C2B 177.79(17)
C2C N1C C1C 116.78(13)
C6C N2C C10C 117.86(14)
N1C C1C C5C 124.31(13)
N1C C1C C11C 111.17(13)
C5C C1C C11C 124.51(13)
N1C C2C C3C 124.24(14)
N1C C2C C12C 115.38(14)
C3C C2C C12C 120.38(14)
C4C C3C C2C 118.04(15)
C4C C3C H3C 121.0
C2C C3C H3C 121.0
C3C C4C C5C 120.61(15)
C3C C4C H4C 119.7
C5C C4C H4C 119.7
C4C C5C C1C 115.99(14)
C4C C5C C6C 121.63(14)
C1C C5C C6C 122.35(13)
N2C C6C C7C 122.05(14)
N2C C6C C5C 116.17(14)
C7C C6C C5C 121.75(14)
C8C C7C C6C 118.90(15)
C8C C7C H7C 120.6
C6C C7C H7C 120.6
C9C C8C C7C 119.33(16)
C9C C8C H8C 120.3
C7C C8C H8C 120.3
C8C C9C C10C 118.14(15)
C8C C9C H9C 120.9
C10C C9C H9C 120.9
N2C C10C C9C 123.71(16)
N2C C10C H10C 118.1
C9C C10C H10C 118.1
N3C C11C C1C 170.50(17)
N4C C12C C2C 178.75(19)
C2D N1D C1D 116.55(13)
C6D N2D C10D 117.67(13)
N1D C1D C5D 124.58(13)
N1D C1D C11D 111.24(12)
C5D C1D C11D 124.17(12)
N1D C2D C3D 124.30(13)
N1D C2D C12D 115.07(14)
C3D C2D C12D 120.63(14)
C4D C3D C2D 117.84(14)
C4D C3D H3D 121.1
C2D C3D H3D 121.1
C3D C4D C5D 120.75(14)
C3D C4D H4D 119.6
C5D C4D H4D 119.6
C4D C5D C1D 115.97(13)
C4D C5D C6D 121.10(13)
C1D C5D C6D 122.91(13)
N2D C6D C7D 122.40(13)
N2D C6D C5D 116.34(12)
C7D C6D C5D 121.25(13)
C8D C7D C6D 118.96(14)
C8D C7D H7D 120.5
C6D C7D H7D 120.5
C9D C8D C7D 119.06(14)
C9D C8D H8D 120.5
C7D C8D H8D 120.5
C8D C9D C10D 118.44(14)
C8D C9D H9D 120.8
C10D C9D H9D 120.8
N2D C10D C9D 123.43(14)
N2D C10D H10D 118.3
C9D C10D H10D 118.3
N3D C11D C1D 170.90(15)
N4D C12D C2D 179.5(2)

loop_
_geom_bond_atom_site_label_1
_geom_bond_atom_site_label_2
_geom_bond_distance
N1 C2 1.3338(18)
N1 C1 1.3410(18)
N2 C6 1.3384(18)
N2 C10 1.3392(19)
N3 C11 1.1416(19)
N4 C12 1.141(2)
C1 C5 1.4077(19)
C1 C11 1.4540(19)
C2 C3 1.392(2)
C2 C12 1.449(2)
C3 C4 1.373(2)
C3 H3 0.9500
C4 C5 1.393(2)
C4 H4 0.9500
C5 C6 1.486(2)
C6 C7 1.394(2)
C7 C8 1.384(2)
C7 H7 0.9500
C8 C9 1.376(2)
C8 H8 0.9500
C9 C10 1.381(2)
C9 H9 0.9500
C10 H10 0.9500
N1B C2B 1.3301(19)
N1B C1B 1.3424(18)
N2B C6B 1.336(2)
N2B C10B 1.337(2)
N3B C11B 1.142(2)
N4B C12B 1.140(2)
C1B C5B 1.405(2)
C1B C11B 1.452(2)
C2B C3B 1.384(2)
C2B C12B 1.451(2)
C3B C4B 1.373(2)
C3B H3B 0.9500
C4B C5B 1.393(2)
C4B H4B 0.9500
C5B C6B 1.484(2)
C6B C7B 1.390(2)
C7B C8B 1.382(2)
C7B H7B 0.9500
C8B C9B 1.373(2)
C8B H8B 0.9500
C9B C10B 1.381(2)
C9B H9B 0.9500
C10B H10B 0.9500
N1C C2C 1.3290(19)
N1C C1C 1.3454(19)
N2C C6C 1.333(2)
N2C C10C 1.341(2)
N3C C11C 1.142(2)
N4C C12C 1.144(2)
C1C C5C 1.409(2)
C1C C11C 1.448(2)
C2C C3C 1.383(2)
C2C C12C 1.452(2)
C3C C4C 1.380(2)
C3C H3C 0.9500
C4C C5C 1.392(2)
C4C H4C 0.9500
C5C C6C 1.486(2)
C6C C7C 1.386(2)
C7C C8C 1.383(2)
C7C H7C 0.9500
C8C C9C 1.371(2)
C8C H8C 0.9500
C9C C10C 1.371(2)
C9C H9C 0.9500
C10C H10C 0.9500
N1D C2D 1.3342(18)
N1D C1D 1.3437(18)
N2D C6D 1.3403(19)
N2D C10D 1.3424(19)
N3D C11D 1.1443(19)
N4D C12D 1.140(2)
C1D C5D 1.404(2)
C1D C11D 1.454(2)
C2D C3D 1.383(2)
C2D C12D 1.454(2)
C3D C4D 1.378(2)
C3D H3D 0.9500
C4D C5D 1.394(2)
C4D H4D 0.9500
C5D C6D 1.4879(19)
C6D C7D 1.394(2)
C7D C8D 1.385(2)
C7D H7D 0.9500
C8D C9D 1.378(2)
C8D H8D 0.9500
C9D C10D 1.386(2)
C9D H9D 0.9500
C10D H10D 0.9500

loop_
_geom_hbond_atom_site_label_D
_geom_hbond_atom_site_label_H
_geom_hbond_atom_site_label_A
_geom_hbond_site_symmetry_A
_geom_hbond_distance_DH
_geom_hbond_distance_HA
_geom_hbond_distance_DA
_geom_hbond_angle_DHA
C3 H3 N3 2_655 0.95 2.42 3.343(2) 164
C3B H3B N3B 2_745 0.95 2.34 3.281(2) 169
C10B H10B N3 . 0.95 2.57 3.269(2) 130
C3C H3C N3D 1_565 0.95 2.46 3.379(2) 164
C3D H3D N3C . 0.95 2.56 3.397(2) 145

loop_
_geom_torsion_atom_site_label_1
_geom_torsion_atom_site_label_2
_geom_torsion_atom_site_label_3
_geom_torsion_atom_site_label_4
_geom_torsion
C2 N1 C1 C5 -0.7(2)
C2 N1 C1 C11 -178.87(13)
C1 N1 C2 C3 1.5(2)
C1 N1 C2 C12 -177.60(14)
N1 C2 C3 C4 -1.2(3)
C12 C2 C3 C4 177.83(15)
C2 C3 C4 C5 0.2(2)
C3 C4 C5 C1 0.5(2)
C3 C4 C5 C6 -179.31(15)
N1 C1 C5 C4 -0.2(2)
C11 C1 C5 C4 177.73(14)
N1 C1 C5 C6 179.60(14)
C11 C1 C5 C6 -2.5(2)
C10 N2 C6 C7 -1.6(2)
C10 N2 C6 C5 178.21(14)
C4 C5 C6 N2 154.51(15)
C1 C5 C6 N2 -25.3(2)
C4 C5 C6 C7 -25.7(2)
C1 C5 C6 C7 154.52(15)
N2 C6 C7 C8 0.6(2)
C5 C6 C7 C8 -179.14(14)
C6 C7 C8 C9 0.9(2)
C7 C8 C9 C10 -1.3(3)
C6 N2 C10 C9 1.1(3)
C8 C9 C10 N2 0.4(3)
C2B N1B C1B C5B 0.3(2)
C2B N1B C1B C11B -178.58(15)
C1B N1B C2B C3B 1.1(3)
C1B N1B C2B C12B -178.75(15)
N1B C2B C3B C4B -1.2(3)
C12B C2B C3B C4B 178.61(19)
C2B C3B C4B C5B -0.1(3)
C3B C4B C5B C1B 1.3(3)
C3B C4B C5B C6B -177.33(18)
N1B C1B C5B C4B -1.5(3)
C11B C1B C5B C4B 177.32(18)
N1B C1B C5B C6B 177.12(15)
C11B C1B C5B C6B -4.1(3)
C10B N2B C6B C7B -0.1(3)
C10B N2B C6B C5B -179.15(16)
C4B C5B C6B N2B 174.30(17)
C1B C5B C6B N2B -4.2(2)
C4B C5B C6B C7B -4.7(3)
C1B C5B C6B C7B 176.74(16)
N2B C6B C7B C8B -0.7(3)
C5B C6B C7B C8B 178.25(16)
C6B C7B C8B C9B 0.9(3)
C7B C8B C9B C10B -0.3(3)
C6B N2B C10B C9B 0.8(3)
C8B C9B C10B N2B -0.6(3)
C2C N1C C1C C5C 1.1(2)
C2C N1C C1C C11C -178.13(15)
C1C N1C C2C C3C 0.6(3)
C1C N1C C2C C12C -178.59(14)
N1C C2C C3C C4C -1.6(3)
C12C C2C C3C C4C 177.56(17)
C2C C3C C4C C5C 0.9(3)
C3C C4C C5C C1C 0.5(3)
C3C C4C C5C C6C -177.69(17)
N1C C1C C5C C4C -1.6(2)
C11C C1C C5C C4C 177.49(17)
N1C C1C C5C C6C 176.61(15)
C11C C1C C5C C6C -4.3(3)
C10C N2C C6C C7C -0.4(3)
C10C N2C C6C C5C -178.60(18)
C4C C5C C6C N2C 167.51(17)
C1C C5C C6C N2C -10.6(2)
C4C C5C C6C C7C -10.7(3)
C1C C5C C6C C7C 171.18(17)
N2C C6C C7C C8C -0.3(3)
C5C C6C C7C C8C 177.86(17)
C6C C7C C8C C9C 0.4(3)
C7C C8C C9C C10C 0.1(3)
C6C N2C C10C C9C 1.0(3)
C8C C9C C10C N2C -0.8(3)
C2D N1D C1D C5D -0.5(2)
C2D N1D C1D C11D 178.94(14)
C1D N1D C2D C3D 0.0(2)
C1D N1D C2D C12D -179.83(15)
N1D C2D C3D C4D 0.3(3)
C12D C2D C3D C4D -179.86(16)
C2D C3D C4D C5D -0.2(3)
C3D C4D C5D C1D -0.2(2)
C3D C4D C5D C6D 178.30(15)
N1D C1D C5D C4D 0.6(2)
C11D C1D C5D C4D -178.73(15)
N1D C1D C5D C6D -177.91(14)
C11D C1D C5D C6D 2.8(2)
C10D N2D C6D C7D -0.4(2)
C10D N2D C6D C5D 178.54(14)
C4D C5D C6D N2D -162.62(15)
C1D C5D C6D N2D 15.8(2)
C4D C5D C6D C7D 16.4(2)
C1D C5D C6D C7D -165.21(15)
N2D C6D C7D C8D 1.5(2)
C5D C6D C7D C8D -177.44(14)
C6D C7D C8D C9D -0.8(2)
C7D C8D C9D C10D -0.8(2)
C6D N2D C10D C9D -1.3(2)
C8D C9D C10D N2D 1.9(3)

_cod_database_fobs_code 2243191
